data_2221812
loop_
_publ_author_name
'Wang, Guo-Ming'
'Li, Zeng-Xin'
'Xue, Shu-Yun'
'Liu, Hui-Luan'

_publ_section_title
Poly[tetraaqua-\m~3~-benzene-1,2-dicarboxylato-\m~3~-bromido-penta-\m~2~-bromido-octa-\m~3~-isonicotinato-heptacopper(I)trilanthanum(III)]
_journal_coeditor_code SJ2614
_journal_issue 5
_journal_name_full 'Acta Crystallographica Section E'
_journal_page_first m550
_journal_page_last m551
_journal_paper_doi 10.1107/S1600536809014081
_journal_volume 65
_journal_year 2009
_chemical_formula_iupac '[Cu7 La3 Br6 (C6 H4 N O2)8 (C8 H4 O4) (H2 O)4]'
_chemical_formula_moiety 'C56 H44 Br6 Cu7 La3 N8 O24'
_chemical_formula_sum 'C56 H44 Br6 Cu7 La3 N8 O24'
_chemical_formula_weight 2553.96
_chemical_name_systematic
;
Poly[tetraaqua-\m~3~-benzene-1,2-dicarboxylato-\m~3~-bromido-penta-\m~2~-
bromido-octa-\m~3~-isonicotinato-heptacopper(I)trilanthanum(III)]
;
_space_group_IT_number 14
_symmetry_cell_setting monoclinic
_symmetry_space_group_name_Hall '-P 2ybc'
_symmetry_space_group_name_H-M 'P 1 21/c 1'
_atom_sites_solution_hydrogens geom
_atom_sites_solution_primary direct
_atom_sites_solution_secondary difmap
_audit_creation_method SHELXL-97
_cell_angle_alpha 90.00
_cell_angle_beta 92.480(2)
_cell_angle_gamma 90.00
_cell_formula_units_Z 4
_cell_length_a 10.1071(5)
_cell_length_b 19.6311(3)
_cell_length_c 34.4015(2)
_cell_measurement_reflns_used 52743
_cell_measurement_temperature 295(2)
_cell_measurement_theta_max 26.00
_cell_measurement_theta_min 1.19
_cell_volume 6819.3(4)
_computing_cell_refinement 'SAINT (Bruker, 2002)'
_computing_data_collection 'APEX2 (Bruker, 2002)'
_computing_data_reduction 'SAINT (Bruker, 2002)'
_computing_molecular_graphics 'SHELXTL (Sheldrick, 2008)'
_computing_publication_material 'SHELXL97 (Sheldrick, 2008)'
_computing_structure_refinement 'SHELXL97 (Sheldrick, 2008)'
_computing_structure_solution 'SHELXS97 (Sheldrick, 2008)'
_diffrn_ambient_temperature 295(2)
_diffrn_measured_fraction_theta_full 0.996
_diffrn_measured_fraction_theta_max 0.996
_diffrn_measurement_device_type 'Bruker APEXII area-detector'
_diffrn_measurement_method '\f and \w'
_diffrn_radiation_monochromator graphite
_diffrn_radiation_source 'fine-focus sealed tube'
_diffrn_radiation_type MoK\a
_diffrn_radiation_wavelength 0.71073
_diffrn_reflns_av_R_equivalents 0.0706
_diffrn_reflns_av_sigmaI/netI 0.0673
_diffrn_reflns_limit_h_max 12
_diffrn_reflns_limit_h_min -12
_diffrn_reflns_limit_k_max 24
_diffrn_reflns_limit_k_min -23
_diffrn_reflns_limit_l_max 42
_diffrn_reflns_limit_l_min -42
_diffrn_reflns_number 52743
_diffrn_reflns_theta_full 26.00
_diffrn_reflns_theta_max 26.00
_diffrn_reflns_theta_min 1.19
_diffrn_standards_number 0
_exptl_absorpt_coefficient_mu 7.571
_exptl_absorpt_correction_T_max 0.5490
_exptl_absorpt_correction_T_min 0.3128
_exptl_absorpt_correction_type multi-scan
_exptl_absorpt_process_details '(SADABS; Sheldrick, 1996)'
_exptl_crystal_colour Brown
_exptl_crystal_density_diffrn 2.488
_exptl_crystal_density_method 'not measured'
_exptl_crystal_description Prism
_exptl_crystal_F_000 4848
_exptl_crystal_size_max 0.20
_exptl_crystal_size_mid 0.10
_exptl_crystal_size_min 0.09
_refine_diff_density_max 1.731
_refine_diff_density_min -2.220
_refine_ls_extinction_method none
_refine_ls_goodness_of_fit_ref 1.175
_refine_ls_hydrogen_treatment constr
_refine_ls_matrix_type full
_refine_ls_number_parameters 955
_refine_ls_number_reflns 13363
_refine_ls_number_restraints 0
_refine_ls_restrained_S_all 1.175
_refine_ls_R_factor_all 0.0774
_refine_ls_R_factor_gt 0.0518
_refine_ls_shift/su_max 0.001
_refine_ls_shift/su_mean 0.000
_refine_ls_structure_factor_coef Fsqd
_refine_ls_weighting_details 'calc w=1/[\s^2^(Fo^2^)+(0.0498P)^2^+4.7192P] where P=(Fo^2^+2Fc^2^)/3'
_refine_ls_weighting_scheme calc
_refine_ls_wR_factor_gt 0.1164
_refine_ls_wR_factor_ref 0.1262
_reflns_number_gt 9870
_reflns_number_total 13363
_reflns_threshold_expression I>2\s(I)
_cod_data_source_file sj2614.cif
_cod_data_source_block I
_cod_original_sg_symbol_H-M 'P 21/c'
_cod_database_code 2221812
_cod_database_fobs_code 2221812

loop_
_symmetry_equiv_pos_as_xyz
'x, y, z'
'-x, y+1/2, -z+1/2'
'-x, -y, -z'
'x, -y-1/2, z-1/2'

loop_
_atom_site_type_symbol
_atom_site_label
_atom_site_fract_x
_atom_site_fract_y
_atom_site_fract_z
_atom_site_U_iso_or_equiv
_atom_site_adp_type
_atom_site_calc_flag
_atom_site_refinement_flags
_atom_site_occupancy
_atom_site_disorder_assembly
_atom_site_disorder_group
La La1 0.22600(4) 0.48720(2) 0.006803(12) 0.01347(11) Uani d . 1 . .
La La2 0.29679(4) 0.14367(2) -0.026957(12) 0.01318(11) Uani d . 1 . .
La La3 -0.24624(4) 0.16813(2) -0.017184(13) 0.01663(12) Uani d . 1 . .
Cu Cu1 0.38381(16) 0.52109(8) -0.24321(3) 0.0605(4) Uani d . 1 . .
Cu Cu2 0.1352(4) 0.2896(2) -0.21115(11) 0.0565(9) Uani d P 0.80 . .
Cu Cu2' 0.0878(17) 0.3052(9) -0.2218(4) 0.074(5) Uani d P 0.20 . .
Cu Cu3 0.8350(3) 0.1565(2) -0.26477(12) 0.0440(7) Uani d P 0.80 . .
Cu Cu3' 0.8908(14) 0.1708(11) -0.2644(5) 0.064(4) Uani d P 0.20 . .
Cu Cu4 0.63663(16) 0.28675(8) -0.26968(5) 0.0653(4) Uani d . 1 . .
Cu Cu5 0.61139(14) 0.41101(7) -0.23317(4) 0.0530(4) Uani d . 1 . .
Cu Cu6 0.88795(15) 0.43063(7) -0.27424(3) 0.0514(4) Uani d . 1 . .
Cu Cu7 1.21736(16) 0.34075(8) -0.28116(4) 0.0576(4) Uani d . 1 . .
Br Br1 0.21910(10) 0.22413(5) -0.25622(3) 0.0408(3) Uani d . 1 . .
Br Br2 0.57870(12) 0.17237(6) -0.26488(4) 0.0548(3) Uani d . 1 . .
Br Br3 0.85917(10) 0.30796(5) -0.25766(3) 0.0443(3) Uani d . 1 . .
Br Br4 0.47465(9) 0.36921(5) -0.28606(3) 0.0359(2) Uani d . 1 . .
Br Br5 0.76335(9) 0.50127(5) -0.23036(3) 0.0380(2) Uani d . 1 . .
Br Br6 1.13084(9) 0.44473(5) -0.25274(3) 0.0362(2) Uani d . 1 . .
O O1 0.1380(6) 0.5739(3) -0.04055(17) 0.0325(15) Uani d . 1 . .
O O2 -0.0776(5) 0.5648(3) -0.05687(16) 0.0269(14) Uani d . 1 . .
O O3 0.3829(5) 0.4716(3) -0.04459(15) 0.0279(14) Uani d . 1 . .
O O4 0.5802(6) 0.5205(3) -0.05111(16) 0.0308(15) Uani d . 1 . .
O O5 -0.1574(6) 0.4261(3) -0.05461(18) 0.0383(17) Uani d . 1 . .
O O6 0.0482(6) 0.4339(3) -0.03153(17) 0.0392(17) Uani d . 1 . .
O O7 0.3772(6) 0.6005(3) 0.00383(19) 0.0406(17) Uani d . 1 . .
H H7A 0.4177 0.5917 -0.0167 0.080 Uiso d R 1 . .
H H7B 0.4321 0.5951 0.0231 0.080 Uiso d R 1 . .
O O8 0.2809(6) 0.3656(3) 0.00780(17) 0.0325(15) Uani d . 1 . .
O O9 0.2517(7) 0.2573(3) -0.00553(19) 0.0432(18) Uani d . 1 . .
O O10 0.6667(6) 0.2366(4) 0.0380(2) 0.050(2) Uani d . 1 . .
O O11 0.4973(6) 0.1853(3) 0.00866(16) 0.0275(14) Uani d . 1 . .
O O12 0.6320(6) 0.0893(4) -0.06027(17) 0.0433(18) Uani d . 1 . .
O O13 0.4174(5) 0.0698(3) -0.07032(17) 0.0306(15) Uani d . 1 . .
O O14 0.6171(7) 0.2426(4) -0.0589(2) 0.064(3) Uani d . 1 . .
O O15 0.4104(6) 0.2149(3) -0.07631(18) 0.0381(16) Uani d . 1 . .
O O16 0.4042(5) 0.0575(3) 0.02259(16) 0.0295(14) Uani d . 1 . .
H H16C 0.3978 0.0251 0.0388 0.080 Uiso d R 1 . .
H H16D 0.4832 0.0734 0.0256 0.080 Uiso d R 1 . .
O O17 0.1231(5) 0.1276(3) 0.01773(16) 0.0285(14) Uani d . 1 . .
O O18 -0.0733(6) 0.1657(4) 0.03231(17) 0.0381(17) Uani d . 1 . .
O O19 0.1224(6) 0.1580(3) -0.07778(18) 0.0331(15) Uani d . 1 . .
O O20 -0.0813(6) 0.1887(4) -0.06543(17) 0.0381(16) Uani d . 1 . .
O O21 -0.3099(5) 0.0712(3) 0.02882(15) 0.0217(13) Uani d . 1 . .
O O22 -0.1878(5) -0.0234(3) 0.03169(15) 0.0197(12) Uani d . 1 . .
O O23 -0.1039(5) 0.0580(3) -0.03168(17) 0.0321(15) Uani d . 1 . .
H H23C -0.0254 0.0630 -0.0290 0.080 Uiso d R 1 . .
H H23D -0.1202 0.0204 -0.0159 0.080 Uiso d R 1 . .
O O24 -0.1433(10) 0.2896(4) -0.0098(3) 0.084(3) Uani d . 1 . .
H H24C -0.1207 0.3284 -0.0007 0.101 Uiso d R 1 . .
H H24D -0.0999 0.2827 -0.0300 0.101 Uiso d R 1 . .
C C1 0.0388(8) 0.5791(4) -0.0635(2) 0.0238(19) Uani d . 1 . .
C C2 0.0667(7) 0.6024(4) -0.1045(2) 0.0205(18) Uani d . 1 . .
C C3 -0.0229(8) 0.5899(5) -0.1351(2) 0.030(2) Uani d . 1 . .
H H3A -0.1032 0.5689 -0.1305 0.036 Uiso calc R 1 . .
C C4 0.0066(9) 0.6087(5) -0.1727(3) 0.037(2) Uani d . 1 . .
H H4A -0.0560 0.6005 -0.1928 0.044 Uiso calc R 1 . .
C C5 0.2079(10) 0.6501(5) -0.1517(3) 0.040(3) Uani d . 1 . .
H H5A 0.2882 0.6708 -0.1567 0.049 Uiso calc R 1 . .
C C6 0.1829(9) 0.6333(5) -0.1140(3) 0.034(2) Uani d . 1 . .
H H6A 0.2463 0.6431 -0.0944 0.040 Uiso calc R 1 . .
C C7 0.4703(8) 0.5001(4) -0.0643(2) 0.0206(18) Uani d . 1 . .
C C8 0.4435(8) 0.5066(4) -0.1068(2) 0.0238(19) Uani d . 1 . .
C C9 0.3389(9) 0.4730(5) -0.1256(2) 0.032(2) Uani d . 1 . .
H H9A 0.2799 0.4476 -0.1115 0.038 Uiso calc R 1 . .
C C10 0.3229(10) 0.4776(5) -0.1654(3) 0.044(3) Uani d . 1 . .
H H10A 0.2540 0.4534 -0.1777 0.052 Uiso calc R 1 . .
C C11 0.5003(10) 0.5473(5) -0.1686(3) 0.041(3) Uani d . 1 . .
H H11A 0.5567 0.5733 -0.1833 0.050 Uiso calc R 1 . .
C C12 0.5248(9) 0.5449(5) -0.1292(2) 0.030(2) Uani d . 1 . .
H H12A 0.5955 0.5688 -0.1177 0.035 Uiso calc R 1 . .
C C13 -0.0358(8) 0.4176(4) -0.0570(2) 0.0199(18) Uani d . 1 . .
C C14 0.0095(8) 0.3870(4) -0.0943(2) 0.0205(18) Uani d . 1 . .
C C15 -0.0494(9) 0.4072(5) -0.1290(3) 0.032(2) Uani d . 1 . .
H H15A -0.1170 0.4394 -0.1295 0.038 Uiso calc R 1 . .
C C16 -0.0078(10) 0.3795(5) -0.1629(3) 0.039(2) Uani d . 1 . .
H H16A -0.0463 0.3949 -0.1864 0.047 Uiso calc R 1 . .
C C17 0.1388(9) 0.3108(5) -0.1299(3) 0.039(3) Uani d . 1 . .
H H17A 0.2010 0.2759 -0.1301 0.047 Uiso calc R 1 . .
C C18 0.1073(8) 0.3381(4) -0.0946(3) 0.030(2) Uani d . 1 . .
H H18A 0.1508 0.3240 -0.0716 0.036 Uiso calc R 1 . .
C C19 0.2871(8) 0.3047(4) 0.0165(2) 0.0218(18) Uani d . 1 . .
C C20 0.3417(8) 0.2869(4) 0.0570(2) 0.0220(19) Uani d . 1 . .
C C21 0.2682(8) 0.3108(4) 0.0879(3) 0.027(2) Uani d . 1 . .
H H21A 0.1893 0.3341 0.0827 0.032 Uiso calc R 1 . .
C C22 0.3115(9) 0.3002(4) 0.1262(3) 0.032(2) Uani d . 1 . .
H H22A 0.2605 0.3151 0.1464 0.038 Uiso calc R 1 . .
C C23 0.4283(9) 0.2680(5) 0.1342(3) 0.034(2) Uani d . 1 . .
H H23A 0.4574 0.2609 0.1599 0.040 Uiso calc R 1 . .
C C24 0.5047(9) 0.2454(5) 0.1040(3) 0.033(2) Uani d . 1 . .
H H24A 0.5864 0.2251 0.1098 0.039 Uiso calc R 1 . .
C C25 0.4602(7) 0.2528(4) 0.0652(2) 0.0211(18) Uani d . 1 . .
C C26 0.5453(8) 0.2248(4) 0.0353(3) 0.0244(19) Uani d . 1 . .
C C27 0.5335(8) 0.0750(4) -0.0816(2) 0.0197(18) Uani d . 1 . .
C C28 0.5547(8) 0.0625(4) -0.1237(2) 0.0201(18) Uani d . 1 . .
C C29 0.6764(8) 0.0441(5) -0.1370(3) 0.032(2) Uani d . 1 . .
H H29A 0.7490 0.0395 -0.1196 0.038 Uiso calc R 1 . .
C C30 0.6903(9) 0.0325(5) -0.1760(2) 0.033(2) Uani d . 1 . .
H H30A 0.7731 0.0192 -0.1841 0.039 Uiso calc R 1 . .
C C31 0.4752(10) 0.0582(6) -0.1901(3) 0.045(3) Uani d . 1 . .
H H31A 0.4060 0.0645 -0.2085 0.054 Uiso calc R 1 . .
C C32 0.4512(9) 0.0690(5) -0.1518(3) 0.038(2) Uani d . 1 . .
H H32A 0.3666 0.0805 -0.1444 0.045 Uiso calc R 1 . .
C C33 0.5163(9) 0.2446(5) -0.0812(3) 0.031(2) Uani d . 1 . .
C C34 0.5301(8) 0.2866(4) -0.1169(2) 0.0242(19) Uani d . 1 . .
C C35 0.4653(9) 0.2684(5) -0.1515(3) 0.032(2) Uani d . 1 . .
H H35A 0.4074 0.2315 -0.1525 0.038 Uiso calc R 1 . .
C C36 0.4877(9) 0.3059(5) -0.1848(3) 0.037(2) Uani d . 1 . .
H H36A 0.4469 0.2921 -0.2083 0.045 Uiso calc R 1 . .
C C37 0.6226(9) 0.3787(5) -0.1509(3) 0.033(2) Uani d . 1 . .
H H37A 0.6742 0.4179 -0.1500 0.040 Uiso calc R 1 . .
C C38 0.6105(9) 0.3424(4) -0.1166(3) 0.031(2) Uani d . 1 . .
H H38A 0.6563 0.3559 -0.0939 0.038 Uiso calc R 1 . .
C C39 0.0442(8) 0.1505(4) 0.0412(2) 0.0208(18) Uani d . 1 . .
C C40 0.0887(7) 0.1565(4) 0.0830(2) 0.0195(18) Uani d . 1 . .
C C41 0.0109(8) 0.1899(4) 0.1090(2) 0.027(2) Uani d . 1 . .
H H41A -0.0680 0.2106 0.1006 0.032 Uiso calc R 1 . .
C C42 0.0531(9) 0.1919(5) 0.1480(3) 0.035(2) Uani d . 1 . .
H H42A 0.0019 0.2150 0.1656 0.042 Uiso calc R 1 . .
C C43 0.2389(9) 0.1316(5) 0.1347(3) 0.033(2) Uani d . 1 . .
H H43A 0.3188 0.1123 0.1434 0.040 Uiso calc R 1 . .
C C44 0.2062(8) 0.1270(5) 0.0962(3) 0.030(2) Uani d . 1 . .
H H44A 0.2609 0.1048 0.0792 0.036 Uiso calc R 1 . .
C C45 0.0064(8) 0.1715(4) -0.0876(2) 0.0199(18) Uani d . 1 . .
C C46 -0.0323(8) 0.1683(4) -0.1304(2) 0.0214(18) Uani d . 1 . .
C C47 -0.1537(8) 0.1923(4) -0.1445(2) 0.027(2) Uani d . 1 . .
H H47A -0.2133 0.2114 -0.1277 0.033 Uiso calc R 1 . .
C C48 -0.1848(9) 0.1875(5) -0.1837(3) 0.033(2) Uani d . 1 . .
H H48A -0.2639 0.2070 -0.1930 0.040 Uiso calc R 1 . .
C C49 0.0058(9) 0.1337(5) -0.1953(2) 0.032(2) Uani d . 1 . .
H H49A 0.0608 0.1126 -0.2126 0.038 Uiso calc R 1 . .
C C50 0.0497(8) 0.1386(4) -0.1569(3) 0.027(2) Uani d . 1 . .
H H50A 0.1330 0.1224 -0.1489 0.032 Uiso calc R 1 . .
C C51 -0.2364(7) 0.0287(4) 0.0465(2) 0.0179(17) Uani d . 1 . .
C C52 -0.2047(7) 0.0423(4) 0.0886(2) 0.0179(17) Uani d . 1 . .
C C53 -0.2863(8) 0.0798(5) 0.1118(3) 0.033(2) Uani d . 1 . .
H H53A -0.3620 0.1001 0.1007 0.039 Uiso calc R 1 . .
C C54 -0.2575(10) 0.0875(5) 0.1509(3) 0.040(3) Uani d . 1 . .
H H54A -0.3163 0.1113 0.1659 0.048 Uiso calc R 1 . .
C C55 -0.0661(9) 0.0266(5) 0.1462(3) 0.035(2) Uani d . 1 . .
H H55A 0.0116 0.0091 0.1577 0.042 Uiso calc R 1 . .
C C56 -0.0915(8) 0.0148(5) 0.1070(2) 0.029(2) Uani d . 1 . .
H H56A -0.0334 -0.0114 0.0930 0.035 Uiso calc R 1 . .
N N1 0.1216(7) 0.6380(4) -0.1813(2) 0.0334(19) Uani d . 1 . .
N N2 0.4013(8) 0.5150(4) -0.1872(2) 0.040(2) Uani d . 1 . .
N N3 0.0842(9) 0.3320(4) -0.1638(2) 0.043(2) Uani d . 1 . .
N N4 0.5940(8) 0.0390(4) -0.2026(2) 0.0356(19) Uani d . 1 . .
N N5 0.5652(7) 0.3610(4) -0.1848(2) 0.0315(18) Uani d . 1 . .
N N6 0.1655(8) 0.1616(4) 0.1610(2) 0.0346(19) Uani d . 1 . .
N N7 -0.1092(8) 0.1570(4) -0.2089(2) 0.0346(19) Uani d . 1 . .
N N8 -0.1468(8) 0.0616(4) 0.1681(2) 0.0337(19) Uani d . 1 . .

loop_
_atom_site_aniso_label
_atom_site_aniso_U_11
_atom_site_aniso_U_22
_atom_site_aniso_U_33
_atom_site_aniso_U_12
_atom_site_aniso_U_13
_atom_site_aniso_U_23
La1 0.0140(2) 0.0170(2) 0.0094(2) 0.00099(17) 0.00035(17) 0.00074(18)
La2 0.0137(2) 0.0148(2) 0.0109(2) 0.00006(18) -0.00093(17) -0.00007(18)
La3 0.0145(2) 0.0225(3) 0.0126(2) 0.00030(19) -0.00268(17) 0.00349(19)
Cu1 0.0995(12) 0.0690(11) 0.0132(6) 0.0036(9) 0.0041(7) 0.0086(6)
Cu2 0.075(2) 0.055(2) 0.041(2) -0.0055(15) 0.0266(14) -0.0164(14)
Cu2' 0.114(13) 0.076(9) 0.037(8) 0.019(8) 0.046(8) -0.005(6)
Cu3 0.058(2) 0.0613(18) 0.0126(10) 0.0103(15) -0.0006(14) -0.0047(10)
Cu3' 0.093(12) 0.086(12) 0.014(4) 0.031(9) -0.001(8) -0.006(6)
Cu4 0.0700(10) 0.0659(11) 0.0600(10) -0.0001(8) 0.0015(8) 0.0028(8)
Cu5 0.0697(9) 0.0580(9) 0.0309(7) -0.0293(8) -0.0008(6) 0.0128(6)
Cu6 0.0762(10) 0.0571(9) 0.0201(7) 0.0036(7) -0.0047(6) 0.0050(6)
Cu7 0.0823(11) 0.0660(10) 0.0236(7) -0.0031(8) -0.0095(7) 0.0041(6)
Br1 0.0451(6) 0.0387(6) 0.0395(6) -0.0013(5) 0.0128(5) -0.0057(5)
Br2 0.0543(7) 0.0558(8) 0.0539(7) -0.0024(6) -0.0033(6) -0.0041(6)
Br3 0.0484(6) 0.0371(6) 0.0475(6) 0.0005(5) 0.0032(5) 0.0082(5)
Br4 0.0291(5) 0.0463(6) 0.0317(5) -0.0051(4) -0.0062(4) 0.0062(5)
Br5 0.0354(5) 0.0380(6) 0.0405(6) -0.0063(4) 0.0006(4) -0.0055(5)
Br6 0.0335(5) 0.0523(7) 0.0230(5) -0.0105(4) 0.0018(4) -0.0016(4)
O1 0.029(3) 0.042(4) 0.026(3) -0.003(3) -0.006(3) 0.020(3)
O2 0.016(3) 0.034(4) 0.030(3) 0.003(3) 0.007(3) 0.016(3)
O3 0.028(3) 0.042(4) 0.014(3) -0.007(3) 0.010(2) 0.000(3)
O4 0.028(3) 0.041(4) 0.022(3) -0.009(3) -0.009(3) 0.003(3)
O5 0.039(4) 0.037(4) 0.039(4) -0.002(3) 0.005(3) -0.025(3)
O6 0.054(4) 0.039(4) 0.024(4) -0.004(3) -0.014(3) -0.010(3)
O7 0.032(4) 0.044(4) 0.045(4) -0.001(3) 0.002(3) 0.003(3)
O8 0.048(4) 0.020(4) 0.028(4) 0.001(3) -0.006(3) 0.003(3)
O9 0.063(5) 0.017(4) 0.047(4) 0.015(3) -0.025(4) -0.012(3)
O10 0.022(4) 0.061(5) 0.066(5) -0.005(3) 0.003(3) -0.038(4)
O11 0.031(3) 0.027(4) 0.025(3) -0.001(3) -0.004(3) -0.006(3)
O12 0.031(4) 0.079(6) 0.020(3) -0.006(3) -0.004(3) -0.018(3)
O13 0.028(3) 0.033(4) 0.032(4) -0.006(3) 0.015(3) -0.011(3)
O14 0.034(4) 0.088(6) 0.069(5) 0.000(4) -0.009(4) 0.066(5)
O15 0.038(4) 0.046(4) 0.030(4) -0.009(3) 0.001(3) 0.017(3)
O16 0.024(3) 0.030(4) 0.034(4) 0.003(3) -0.006(3) 0.010(3)
O17 0.024(3) 0.048(4) 0.015(3) 0.007(3) 0.010(2) 0.000(3)
O18 0.021(3) 0.073(5) 0.019(3) 0.016(3) -0.012(3) -0.012(3)
O19 0.029(4) 0.040(4) 0.029(4) 0.004(3) -0.007(3) 0.006(3)
O20 0.033(4) 0.062(5) 0.020(3) -0.005(3) 0.004(3) 0.005(3)
O21 0.026(3) 0.023(3) 0.016(3) 0.004(2) 0.001(2) 0.002(2)
O22 0.027(3) 0.013(3) 0.019(3) 0.005(2) -0.001(2) -0.007(2)
O23 0.023(3) 0.040(4) 0.033(4) 0.005(3) 0.007(3) -0.001(3)
O24 0.136(8) 0.038(5) 0.079(6) -0.036(5) 0.025(6) -0.010(5)
C1 0.030(5) 0.019(5) 0.022(5) 0.009(4) 0.006(4) -0.002(4)
C2 0.019(4) 0.017(4) 0.026(5) 0.003(3) 0.004(3) 0.005(4)
C3 0.030(5) 0.033(6) 0.026(5) -0.008(4) 0.000(4) 0.004(4)
C4 0.035(5) 0.049(7) 0.026(5) -0.009(5) -0.001(4) -0.001(5)
C5 0.041(6) 0.061(7) 0.020(5) -0.024(5) 0.001(4) 0.000(5)
C6 0.027(5) 0.047(6) 0.026(5) -0.008(4) -0.006(4) 0.003(4)
C7 0.026(5) 0.019(5) 0.017(4) 0.001(4) 0.002(3) -0.003(3)
C8 0.033(5) 0.026(5) 0.012(4) -0.002(4) 0.000(3) 0.000(4)
C9 0.034(5) 0.048(6) 0.014(4) -0.011(4) 0.000(4) 0.001(4)
C10 0.048(6) 0.056(7) 0.027(5) -0.020(5) -0.007(5) 0.005(5)
C11 0.063(7) 0.038(6) 0.024(5) -0.008(5) 0.010(5) 0.005(5)
C12 0.039(5) 0.031(5) 0.018(5) -0.011(4) 0.003(4) 0.009(4)
C13 0.022(4) 0.018(5) 0.021(4) -0.005(3) 0.005(4) -0.002(3)
C14 0.021(4) 0.016(4) 0.025(5) -0.006(3) 0.006(3) 0.001(4)
C15 0.036(5) 0.033(6) 0.026(5) 0.008(4) -0.003(4) -0.005(4)
C16 0.051(6) 0.043(7) 0.025(5) 0.003(5) -0.001(5) -0.001(5)
C17 0.030(5) 0.030(6) 0.059(7) 0.004(4) 0.020(5) 0.003(5)
C18 0.023(5) 0.029(5) 0.037(6) 0.004(4) 0.005(4) 0.004(4)
C19 0.024(4) 0.021(5) 0.021(4) 0.003(4) 0.001(3) -0.004(4)
C20 0.028(5) 0.011(4) 0.026(5) 0.001(3) -0.003(4) -0.004(4)
C21 0.024(5) 0.020(5) 0.037(5) 0.002(4) 0.003(4) 0.000(4)
C22 0.046(6) 0.022(5) 0.027(5) 0.004(4) 0.009(4) 0.004(4)
C23 0.050(6) 0.028(5) 0.022(5) -0.001(5) -0.005(4) -0.006(4)
C24 0.035(5) 0.031(6) 0.031(5) 0.004(4) -0.014(4) -0.002(4)
C25 0.017(4) 0.024(5) 0.022(4) -0.005(3) 0.000(3) -0.003(4)
C26 0.016(4) 0.023(5) 0.035(5) 0.005(3) 0.004(4) 0.005(4)
C27 0.025(5) 0.021(5) 0.014(4) 0.002(3) 0.001(3) -0.006(3)
C28 0.025(4) 0.025(5) 0.010(4) 0.002(4) 0.000(3) -0.002(3)
C29 0.024(5) 0.044(6) 0.027(5) 0.003(4) 0.000(4) -0.001(4)
C30 0.035(5) 0.047(6) 0.017(5) 0.007(5) 0.012(4) -0.008(4)
C31 0.050(7) 0.069(8) 0.013(5) 0.004(6) -0.018(4) -0.010(5)
C32 0.031(5) 0.062(7) 0.021(5) 0.002(5) 0.002(4) -0.007(5)
C33 0.030(5) 0.038(6) 0.024(5) 0.011(4) -0.002(4) 0.014(4)
C34 0.015(4) 0.027(5) 0.031(5) 0.002(3) 0.003(4) 0.009(4)
C35 0.031(5) 0.033(6) 0.031(5) -0.004(4) 0.005(4) 0.004(4)
C36 0.046(6) 0.037(6) 0.029(5) -0.015(5) -0.007(4) 0.000(5)
C37 0.043(6) 0.025(5) 0.031(5) -0.011(4) -0.010(4) 0.005(4)
C38 0.031(5) 0.022(5) 0.041(6) -0.004(4) -0.002(4) 0.006(4)
C39 0.021(4) 0.025(5) 0.017(4) -0.005(4) 0.005(3) 0.000(4)
C40 0.015(4) 0.024(5) 0.020(4) 0.000(3) -0.003(3) 0.001(4)
C41 0.030(5) 0.028(5) 0.022(5) 0.000(4) 0.002(4) 0.001(4)
C42 0.041(6) 0.041(6) 0.024(5) -0.003(5) 0.007(4) -0.006(4)
C43 0.035(5) 0.031(6) 0.034(6) 0.004(4) -0.008(4) -0.001(4)
C44 0.019(4) 0.041(6) 0.029(5) -0.006(4) -0.003(4) -0.005(4)
C45 0.019(4) 0.018(4) 0.023(5) -0.007(3) -0.002(4) 0.010(4)
C46 0.025(4) 0.018(4) 0.022(5) 0.000(3) 0.000(3) 0.007(4)
C47 0.026(5) 0.034(5) 0.022(5) 0.006(4) -0.002(4) -0.002(4)
C48 0.031(5) 0.045(6) 0.023(5) 0.013(4) -0.007(4) 0.005(4)
C49 0.041(6) 0.036(6) 0.020(5) 0.011(4) 0.010(4) 0.003(4)
C50 0.019(4) 0.031(5) 0.031(5) 0.008(4) 0.001(4) 0.000(4)
C51 0.013(4) 0.026(5) 0.015(4) -0.009(3) 0.001(3) 0.008(4)
C52 0.020(4) 0.016(4) 0.018(4) -0.002(3) -0.001(3) -0.003(3)
C53 0.024(5) 0.045(6) 0.029(5) 0.009(4) -0.004(4) -0.003(4)
C54 0.045(6) 0.051(7) 0.025(5) 0.006(5) 0.006(5) -0.017(5)
C55 0.043(6) 0.034(6) 0.026(5) -0.007(5) -0.007(4) -0.007(4)
C56 0.030(5) 0.038(6) 0.020(5) 0.005(4) -0.003(4) -0.004(4)
N1 0.035(4) 0.043(5) 0.022(4) -0.013(4) -0.001(3) 0.000(4)
N2 0.051(5) 0.049(5) 0.018(4) -0.016(4) -0.001(4) -0.005(4)
N3 0.055(6) 0.044(6) 0.033(5) -0.012(4) 0.020(4) -0.006(4)
N4 0.057(5) 0.038(5) 0.012(4) 0.007(4) 0.001(4) -0.007(3)
N5 0.028(4) 0.036(5) 0.030(4) -0.014(3) -0.002(3) 0.006(4)
N6 0.048(5) 0.036(5) 0.019(4) -0.005(4) -0.004(4) 0.001(3)
N7 0.042(5) 0.045(5) 0.017(4) 0.011(4) -0.004(3) -0.002(4)
N8 0.048(5) 0.035(5) 0.018(4) -0.007(4) 0.002(4) -0.008(4)

loop_
_atom_type_symbol
_atom_type_description
_atom_type_scat_dispersion_real
_atom_type_scat_dispersion_imag
_atom_type_scat_source
C C 0.0033 0.0016 'International Tables Vol C Tables 4.2.6.8 and 6.1.1.4'
H H 0.0000 0.0000 'International Tables Vol C Tables 4.2.6.8 and 6.1.1.4'
N N 0.0061 0.0033 'International Tables Vol C Tables 4.2.6.8 and 6.1.1.4'
O O 0.0106 0.0060 'International Tables Vol C Tables 4.2.6.8 and 6.1.1.4'
Cu Cu 0.3201 1.2651 'International Tables Vol C Tables 4.2.6.8 and 6.1.1.4'
Br Br -0.2901 2.4595 'International Tables Vol C Tables 4.2.6.8 and 6.1.1.4'
La La -0.2871 2.4523 'International Tables Vol C Tables 4.2.6.8 and 6.1.1.4'

loop_
_geom_angle_atom_site_label_1
_geom_angle_atom_site_label_2
_geom_angle_atom_site_label_3
_geom_angle_site_symmetry_1
_geom_angle_site_symmetry_3
_geom_angle
_geom_angle_publ_flag
O6 La1 O4 . 3_665 150.8(2) ?
O6 La1 O3 . . 92.4(2) ?
O4 La1 O3 3_665 . 85.15(19) ?
O6 La1 O8 . . 75.4(2) ?
O4 La1 O8 3_665 . 75.8(2) ?
O3 La1 O8 . . 74.6(2) ?
O6 La1 O5 . 3_565 115.8(2) ?
O4 La1 O5 3_665 3_565 82.4(2) ?
O3 La1 O5 . 3_565 140.6(2) ?
O8 La1 O5 . 3_565 136.6(2) ?
O6 La1 O1 . . 72.8(2) ?
O4 La1 O1 3_665 . 134.92(19) ?
O3 La1 O1 . . 80.7(2) ?
O8 La1 O1 . . 138.4(2) ?
O5 La1 O1 3_565 . 82.1(2) ?
O6 La1 O2 . 3_565 75.5(2) ?
O4 La1 O2 3_665 3_565 91.89(18) ?
O3 La1 O2 . 3_565 149.2(2) ?
O8 La1 O2 . 3_565 74.9(2) ?
O5 La1 O2 3_565 3_565 68.7(2) ?
O1 La1 O2 . 3_565 120.78(18) ?
O6 La1 O7 . . 138.0(2) ?
O4 La1 O7 3_665 . 68.51(19) ?
O3 La1 O7 . . 71.97(19) ?
O8 La1 O7 . . 132.38(19) ?
O5 La1 O7 3_565 . 68.7(2) ?
O1 La1 O7 . . 66.41(19) ?
O2 La1 O7 3_565 . 134.9(2) ?
O9 La2 O17 . . 76.8(2) ?
O9 La2 O13 . . 147.7(2) ?
O17 La2 O13 . . 135.3(2) ?
O9 La2 O19 . . 88.4(2) ?
O17 La2 O19 . . 87.0(2) ?
O13 La2 O19 . . 89.7(2) ?
O9 La2 O11 . . 72.6(2) ?
O17 La2 O11 . . 109.47(19) ?
O13 La2 O11 . . 94.55(19) ?
O19 La2 O11 . . 150.5(2) ?
O9 La2 O15 . . 77.8(2) ?
O17 La2 O15 . . 150.7(2) ?
O13 La2 O15 . . 70.3(2) ?
O19 La2 O15 . . 77.8(2) ?
O11 La2 O15 . . 76.2(2) ?
O9 La2 O16 . . 118.8(2) ?
O17 La2 O16 . . 77.99(19) ?
O13 La2 O16 . . 79.00(19) ?
O19 La2 O16 . . 144.06(19) ?
O11 La2 O16 . . 65.12(18) ?
O15 La2 O16 . . 127.83(19) ?
O9 La2 O22 . 3 140.9(2) ?
O17 La2 O22 . 3 66.62(19) ?
O13 La2 O22 . 3 69.22(17) ?
O19 La2 O22 . 3 76.68(18) ?
O11 La2 O22 . 3 131.93(18) ?
O15 La2 O22 . 3 131.72(19) ?
O16 La2 O22 . 3 67.40(17) ?
O18 La3 O14 . 1_455 144.2(3) ?
O18 La3 O20 . . 89.3(2) ?
O14 La3 O20 1_455 . 83.5(2) ?
O18 La3 O12 . 1_455 139.1(2) ?
O14 La3 O12 1_455 1_455 76.4(3) ?
O20 La3 O12 . 1_455 91.9(2) ?
O18 La3 O10 . 1_455 75.0(2) ?
O14 La3 O10 1_455 1_455 85.1(3) ?
O20 La3 O10 . 1_455 134.2(2) ?
O12 La3 O10 1_455 1_455 127.9(2) ?
O18 La3 O21 . . 75.0(2) ?
O14 La3 O21 1_455 . 131.0(2) ?
O20 La3 O21 . . 137.6(2) ?
O12 La3 O21 1_455 . 76.8(2) ?
O10 La3 O21 1_455 . 80.0(2) ?
O18 La3 O24 . . 70.9(3) ?
O14 La3 O24 1_455 . 73.9(3) ?
O20 La3 O24 . . 68.5(3) ?
O12 La3 O24 1_455 . 145.8(3) ?
O10 La3 O24 1_455 . 65.7(3) ?
O21 La3 O24 . . 136.4(2) ?
O18 La3 O23 . . 74.5(2) ?
O14 La3 O23 1_455 . 132.5(3) ?
O20 La3 O23 . . 67.4(2) ?
O12 La3 O23 1_455 . 68.4(2) ?
O10 La3 O23 1_455 . 141.9(2) ?
O21 La3 O23 . . 70.47(17) ?
O24 La3 O23 . . 123.1(3) ?
O18 La3 O11 . 1_455 115.82(19) ?
O14 La3 O11 1_455 1_455 66.7(2) ?
O20 La3 O11 . 1_455 150.15(19) ?
O12 La3 O11 1_455 1_455 79.61(18) ?
O10 La3 O11 1_455 1_455 48.42(18) ?
O21 La3 O11 . 1_455 68.52(17) ?
O24 La3 O11 . 1_455 103.3(2) ?
O23 La3 O11 . 1_455 132.43(17) ?
O18 La3 C26 . 1_455 95.1(2) ?
O14 La3 C26 1_455 1_455 74.9(3) ?
O20 La3 C26 . 1_455 148.7(2) ?
O12 La3 C26 1_455 1_455 104.4(2) ?
O10 La3 C26 1_455 1_455 23.6(2) ?
O21 La3 C26 . 1_455 73.01(19) ?
O24 La3 C26 . 1_455 83.7(3) ?
O23 La3 C26 . 1_455 143.5(2) ?
O11 La3 C26 1_455 1_455 24.84(19) ?
N4 Cu1 N2 2_654 . 166.2(3) ?
Cu2' Cu2 N3 . . 93.2(18) ?
Cu2' Cu2 Br1 . . 99.8(18) ?
N3 Cu2 Br1 . . 166.5(3) ?
Cu2' Cu2 Cu7 . 1_455 65.7(18) ?
N3 Cu2 Cu7 . 1_455 133.0(3) ?
Br1 Cu2 Cu7 . 1_455 57.48(10) ?
Cu2 Cu2' N3 . . 68.0(16) ?
Cu2 Cu2' Br1 . . 64.5(16) ?
N3 Cu2' Br1 . . 132.4(7) ?
Cu2 Cu2' Cu7 . 1_455 101(2) ?
N3 Cu2' Cu7 . 1_455 136.8(10) ?
Br1 Cu2' Cu7 . 1_455 58.6(4) ?
Cu2 Cu2' Br3 . 1_455 152(3) ?
N3 Cu2' Br3 . 1_455 113.9(7) ?
Br1 Cu2' Br3 . 1_455 106.3(7) ?
Cu7 Cu2' Br3 1_455 1_455 95.3(5) ?
Cu3' Cu3 N1 . 2_644 82.3(19) ?
Cu3' Cu3 N7 . 1_655 76.0(19) ?
N1 Cu3 N7 2_644 1_655 148.7(4) ?
Cu3' Cu3 Br2 . . 147(2) ?
N1 Cu3 Br2 2_644 . 106.5(3) ?
N7 Cu3 Br2 1_655 . 104.0(3) ?
Cu3 Cu3' N7 . 1_655 86(2) ?
Cu3 Cu3' N1 . 2_644 79.3(19) ?
N7 Cu3' N1 1_655 2_644 152.7(12) ?
Cu3 Cu3' Br3 . . 109(2) ?
N7 Cu3' Br3 1_655 . 92.9(7) ?
N1 Cu3' Br3 2_644 . 113.5(9) ?
Br3 Cu4 Br2 . . 114.05(8) ?
Br3 Cu4 Br4 . . 125.56(8) ?
Br2 Cu4 Br4 . . 120.39(8) ?
Br3 Cu4 Cu5 . . 82.39(6) ?
Br2 Cu4 Cu5 . . 142.32(8) ?
Br4 Cu4 Cu5 . . 54.84(5) ?
N5 Cu5 Br5 . . 120.8(2) ?
N5 Cu5 Br4 . . 108.5(2) ?
Br5 Cu5 Br4 . . 130.48(6) ?
N5 Cu5 Cu4 . . 88.5(2) ?
Br5 Cu5 Cu4 . . 127.83(7) ?
Br4 Cu5 Cu4 . . 53.85(5) ?
N8 Cu6 Br5 4_665 . 119.7(2) ?
N8 Cu6 Br3 4_665 . 106.4(2) ?
Br5 Cu6 Br3 . . 109.80(6) ?
N8 Cu6 Br6 4_665 . 113.8(2) ?
Br5 Cu6 Br6 . . 105.98(6) ?
Br3 Cu6 Br6 . . 99.15(6) ?
N6 Cu7 Br6 4_665 . 109.2(2) ?
N6 Cu7 Br1 4_665 1_655 108.6(2) ?
Br6 Cu7 Br1 . 1_655 129.77(7) ?
N6 Cu7 Cu2' 4_665 1_655 130.7(5) ?
Br6 Cu7 Cu2' . 1_655 72.8(4) ?
Br1 Cu7 Cu2' 1_655 1_655 57.5(4) ?
N6 Cu7 Br4 4_665 1_655 98.8(2) ?
Br6 Cu7 Br4 . 1_655 102.53(6) ?
Br1 Cu7 Br4 1_655 1_655 103.04(6) ?
Cu2' Cu7 Br4 1_655 1_655 129.6(4) ?
N6 Cu7 Cu2 4_665 1_655 140.1(3) ?
Br6 Cu7 Cu2 . 1_655 80.14(9) ?
Br1 Cu7 Cu2 1_655 1_655 49.72(9) ?
Cu2' Cu7 Cu2 1_655 1_655 13.7(3) ?
Br4 Cu7 Cu2 1_655 1_655 117.39(9) ?
Cu2 Br1 Cu2' . . 15.8(3) ?
Cu2 Br1 Cu7 . 1_455 72.81(11) ?
Cu2' Br1 Cu7 . 1_455 63.8(4) ?
Cu4 Br2 Cu3 . . 82.10(12) ?
Cu4 Br3 Cu6 . . 104.81(7) ?
Cu4 Br3 Cu2' . 1_655 158.6(4) ?
Cu6 Br3 Cu2' . 1_655 91.1(4) ?
Cu4 Br3 Cu3' . . 85.6(3) ?
Cu6 Br3 Cu3' . . 156.9(4) ?
Cu2' Br3 Cu3' 1_655 . 85.1(5) ?
Cu4 Br4 Cu5 . . 71.31(6) ?
Cu4 Br4 Cu7 . 1_455 120.66(6) ?
Cu5 Br4 Cu7 . 1_455 123.90(6) ?
Cu5 Br5 Cu6 . . 84.24(6) ?
Cu7 Br6 Cu6 . . 98.64(6) ?
C1 O1 La1 . . 136.1(6) ?
C1 O2 La1 . 3_565 143.8(5) ?
C7 O3 La1 . . 145.1(5) ?
C7 O4 La1 . 3_665 152.6(6) ?
C13 O5 La1 . 3_565 116.1(5) ?
C13 O6 La1 . . 165.8(6) ?
La1 O7 H7A . . 99.1 ?
La1 O7 H7B . . 102.7 ?
H7A O7 H7B . . 107.5 ?
C19 O8 La1 . . 163.1(6) ?
C19 O9 La2 . . 146.1(6) ?
C26 O10 La3 . 1_655 102.7(5) ?
C26 O11 La2 . . 146.8(5) ?
C26 O11 La3 . 1_655 88.4(5) ?
La2 O11 La3 . 1_655 123.8(2) ?
C27 O12 La3 . 1_655 150.7(6) ?
C27 O13 La2 . . 129.7(5) ?
C33 O14 La3 . 1_655 143.8(7) ?
C33 O15 La2 . . 141.0(6) ?
La2 O16 H16C . . 150.9 ?
La2 O16 H16D . . 101.5 ?
H16C O16 H16D . . 107.0 ?
C39 O17 La2 . . 151.1(6) ?
C39 O18 La3 . . 147.0(5) ?
C45 O19 La2 . . 150.1(6) ?
C45 O20 La3 . . 154.4(6) ?
C51 O21 La3 . . 129.1(5) ?
C51 O22 La2 . 3 126.3(5) ?
La3 O23 H23C . . 114.8 ?
La3 O23 H23D . . 115.0 ?
H23C O23 H23D . . 103.4 ?
La3 O24 H24C . . 162.5 ?
La3 O24 H24D . . 89.5 ?
H24C O24 H24D . . 107.7 ?
O2 C1 O1 . . 127.2(8) ?
O2 C1 C2 . . 117.0(7) ?
O1 C1 C2 . . 115.7(7) ?
C6 C2 C3 . . 115.9(8) ?
C6 C2 C1 . . 123.3(8) ?
C3 C2 C1 . . 120.8(7) ?
C2 C3 C4 . . 120.1(8) ?
C2 C3 H3A . . 119.9 ?
C4 C3 H3A . . 119.9 ?
N1 C4 C3 . . 122.8(8) ?
N1 C4 H4A . . 118.6 ?
C3 C4 H4A . . 118.6 ?
N1 C5 C6 . . 122.6(9) ?
N1 C5 H5A . . 118.7 ?
C6 C5 H5A . . 118.7 ?
C5 C6 C2 . . 121.7(8) ?
C5 C6 H6A . . 119.1 ?
C2 C6 H6A . . 119.1 ?
O4 C7 O3 . . 125.2(7) ?
O4 C7 C8 . . 117.0(7) ?
O3 C7 C8 . . 117.7(7) ?
C12 C8 C9 . . 117.5(8) ?
C12 C8 C7 . . 120.8(8) ?
C9 C8 C7 . . 121.7(8) ?
C10 C9 C8 . . 119.3(8) ?
C10 C9 H9A . . 120.3 ?
C8 C9 H9A . . 120.3 ?
N2 C10 C9 . . 123.3(9) ?
N2 C10 H10A . . 118.3 ?
C9 C10 H10A . . 118.3 ?
N2 C11 C12 . . 124.1(9) ?
N2 C11 H11A . . 117.9 ?
C12 C11 H11A . . 117.9 ?
C11 C12 C8 . . 119.2(9) ?
C11 C12 H12A . . 120.4 ?
C8 C12 H12A . . 120.4 ?
O6 C13 O5 . . 124.6(8) ?
O6 C13 C14 . . 118.9(7) ?
O5 C13 C14 . . 116.6(7) ?
C15 C14 C18 . . 118.7(8) ?
C15 C14 C13 . . 119.3(8) ?
C18 C14 C13 . . 122.0(8) ?
C14 C15 C16 . . 119.3(9) ?
C14 C15 H15A . . 120.3 ?
C16 C15 H15A . . 120.3 ?
N3 C16 C15 . . 122.9(9) ?
N3 C16 H16A . . 118.5 ?
C15 C16 H16A . . 118.5 ?
N3 C17 C18 . . 123.1(9) ?
N3 C17 H17A . . 118.5 ?
C18 C17 H17A . . 118.5 ?
C17 C18 C14 . . 118.2(9) ?
C17 C18 H18A . . 120.9 ?
C14 C18 H18A . . 120.9 ?
O8 C19 O9 . . 124.5(8) ?
O8 C19 C20 . . 117.4(7) ?
O9 C19 C20 . . 118.1(8) ?
C25 C20 C21 . . 119.1(8) ?
C25 C20 C19 . . 124.9(7) ?
C21 C20 C19 . . 115.8(7) ?
C22 C21 C20 . . 120.9(8) ?
C22 C21 H21A . . 119.5 ?
C20 C21 H21A . . 119.5 ?
C23 C22 C21 . . 120.1(9) ?
C23 C22 H22A . . 120.0 ?
C21 C22 H22A . . 120.0 ?
C22 C23 C24 . . 120.1(9) ?
C22 C23 H23A . . 120.0 ?
C24 C23 H23A . . 120.0 ?
C23 C24 C25 . . 120.9(8) ?
C23 C24 H24A . . 119.5 ?
C25 C24 H24A . . 119.5 ?
C20 C25 C24 . . 118.8(8) ?
C20 C25 C26 . . 124.2(7) ?
C24 C25 C26 . . 117.0(7) ?
O10 C26 O11 . . 120.5(8) ?
O10 C26 C25 . . 118.7(8) ?
O11 C26 C25 . . 120.6(7) ?
O10 C26 La3 . 1_655 53.7(4) ?
O11 C26 La3 . 1_655 66.8(4) ?
C25 C26 La3 . 1_655 171.5(6) ?
O12 C27 O13 . . 124.9(7) ?
O12 C27 C28 . . 117.7(7) ?
O13 C27 C28 . . 117.4(7) ?
C29 C28 C32 . . 116.4(8) ?
C29 C28 C27 . . 122.2(7) ?
C32 C28 C27 . . 121.4(7) ?
C30 C29 C28 . . 119.9(8) ?
C30 C29 H29A . . 120.1 ?
C28 C29 H29A . . 120.1 ?
N4 C30 C29 . . 124.0(8) ?
N4 C30 H30A . . 118.0 ?
C29 C30 H30A . . 118.0 ?
N4 C31 C32 . . 123.2(8) ?
N4 C31 H31A . . 118.4 ?
C32 C31 H31A . . 118.4 ?
C31 C32 C28 . . 119.6(9) ?
C31 C32 H32A . . 120.2 ?
C28 C32 H32A . . 120.2 ?
O15 C33 O14 . . 126.0(8) ?
O15 C33 C34 . . 119.1(7) ?
O14 C33 C34 . . 114.9(8) ?
C38 C34 C35 . . 118.3(8) ?
C38 C34 C33 . . 121.0(8) ?
C35 C34 C33 . . 120.6(8) ?
C34 C35 C36 . . 119.0(8) ?
C34 C35 H35A . . 120.5 ?
C36 C35 H35A . . 120.5 ?
N5 C36 C35 . . 123.1(9) ?
N5 C36 H36A . . 118.5 ?
C35 C36 H36A . . 118.5 ?
N5 C37 C38 . . 124.2(8) ?
N5 C37 H37A . . 117.9 ?
C38 C37 H37A . . 117.9 ?
C34 C38 C37 . . 118.7(9) ?
C34 C38 H38A . . 120.6 ?
C37 C38 H38A . . 120.6 ?
O17 C39 O18 . . 123.8(7) ?
O17 C39 C40 . . 118.7(7) ?
O18 C39 C40 . . 117.5(7) ?
C44 C40 C41 . . 119.4(8) ?
C44 C40 C39 . . 120.2(7) ?
C41 C40 C39 . . 120.4(7) ?
C40 C41 C42 . . 118.7(8) ?
C40 C41 H41A . . 120.7 ?
C42 C41 H41A . . 120.7 ?
N6 C42 C41 . . 121.9(9) ?
N6 C42 H42A . . 119.0 ?
C41 C42 H42A . . 119.0 ?
N6 C43 C44 . . 125.1(9) ?
N6 C43 H43A . . 117.5 ?
C44 C43 H43A . . 117.5 ?
C43 C44 C40 . . 117.7(9) ?
C43 C44 H44A . . 121.2 ?
C40 C44 H44A . . 121.2 ?
O19 C45 O20 . . 125.8(8) ?
O19 C45 C46 . . 117.5(8) ?
O20 C45 C46 . . 116.7(7) ?
C47 C46 C50 . . 117.3(8) ?
C47 C46 C45 . . 121.1(8) ?
C50 C46 C45 . . 121.5(7) ?
C48 C47 C46 . . 118.9(8) ?
C48 C47 H47A . . 120.6 ?
C46 C47 H47A . . 120.6 ?
N7 C48 C47 . . 124.0(8) ?
N7 C48 H48A . . 118.0 ?
C47 C48 H48A . . 118.0 ?
N7 C49 C50 . . 124.0(8) ?
N7 C49 H49A . . 118.0 ?
C50 C49 H49A . . 118.0 ?
C49 C50 C46 . . 118.9(8) ?
C49 C50 H50A . . 120.5 ?
C46 C50 H50A . . 120.5 ?
O22 C51 O21 . . 125.4(7) ?
O22 C51 C52 . . 118.1(7) ?
O21 C51 C52 . . 116.6(7) ?
C53 C52 C56 . . 116.2(7) ?
C53 C52 C51 . . 123.1(7) ?
C56 C52 C51 . . 120.6(7) ?
C54 C53 C52 . . 121.2(8) ?
C54 C53 H53A . . 119.4 ?
C52 C53 H53A . . 119.4 ?
N8 C54 C53 . . 121.9(9) ?
N8 C54 H54A . . 119.0 ?
C53 C54 H54A . . 119.0 ?
N8 C55 C56 . . 123.3(9) ?
N8 C55 H55A . . 118.3 ?
C56 C55 H55A . . 118.3 ?
C55 C56 C52 . . 119.6(8) ?
C55 C56 H56A . . 120.2 ?
C52 C56 H56A . . 120.2 ?
C5 N1 C4 . . 116.9(8) ?
C5 N1 Cu3 . 2_654 121.7(6) ?
C4 N1 Cu3 . 2_654 121.3(6) ?
C5 N1 Cu3' . 2_654 132.7(8) ?
C4 N1 Cu3' . 2_654 109.2(8) ?
Cu3 N1 Cu3' 2_654 2_654 18.4(4) ?
C11 N2 C10 . . 116.4(8) ?
C11 N2 Cu1 . . 119.1(6) ?
C10 N2 Cu1 . . 124.4(6) ?
C16 N3 C17 . . 117.6(8) ?
C16 N3 Cu2 . . 122.9(7) ?
C17 N3 Cu2 . . 119.4(7) ?
C16 N3 Cu2' . . 104.2(8) ?
C17 N3 Cu2' . . 137.9(8) ?
Cu2 N3 Cu2' . . 18.8(4) ?
C30 N4 C31 . . 116.8(7) ?
C30 N4 Cu1 . 2_644 123.0(6) ?
C31 N4 Cu1 . 2_644 120.2(6) ?
C37 N5 C36 . . 116.5(8) ?
C37 N5 Cu5 . . 119.6(6) ?
C36 N5 Cu5 . . 123.6(6) ?
C43 N6 C42 . . 117.2(8) ?
C43 N6 Cu7 . 4_466 121.8(6) ?
C42 N6 Cu7 . 4_466 121.0(6) ?
C49 N7 C48 . . 116.8(7) ?
C49 N7 Cu3' . 1_455 111.3(8) ?
C48 N7 Cu3' . 1_455 127.6(9) ?
C49 N7 Cu3 . 1_455 123.6(6) ?
C48 N7 Cu3 . 1_455 119.4(6) ?
Cu3' N7 Cu3 1_455 1_455 18.5(4) ?
C55 N8 C54 . . 117.7(8) ?
C55 N8 Cu6 . 4_466 121.1(6) ?
C54 N8 Cu6 . 4_466 121.0(6) ?

loop_
_geom_bond_atom_site_label_1
_geom_bond_atom_site_label_2
_geom_bond_site_symmetry_2
_geom_bond_distance
_geom_bond_publ_flag
La1 O6 . 2.420(6) ?
La1 O4 3_665 2.434(5) ?
La1 O3 . 2.445(5) ?
La1 O8 . 2.451(6) ?
La1 O5 3_565 2.486(6) ?
La1 O1 . 2.494(5) ?
La1 O2 3_565 2.545(5) ?
La1 O7 . 2.703(6) ?
La2 O9 . 2.399(6) ?
La2 O17 . 2.404(5) ?
La2 O13 . 2.443(6) ?
La2 O19 . 2.444(6) ?
La2 O11 . 2.462(5) ?
La2 O15 . 2.515(6) ?
La2 O16 . 2.606(5) ?
La2 O22 3 2.607(5) ?
La3 O18 . 2.387(5) ?
La3 O14 1_455 2.436(6) ?
La3 O20 . 2.436(6) ?
La3 O12 1_455 2.439(6) ?
La3 O10 1_455 2.515(6) ?
La3 O21 . 2.574(5) ?
La3 O24 . 2.610(7) ?
La3 O23 . 2.657(6) ?
La3 O11 1_455 2.797(6) ?
La3 C26 1_455 3.043(8) ?
Cu1 N4 2_654 1.920(7) ?
Cu1 N2 . 1.931(7) ?
Cu2 Cu2' . 0.666(13) ?
Cu2 N3 . 1.917(9) ?
Cu2 Br1 . 2.212(4) ?
Cu2 Cu7 1_455 2.770(4) ?
Cu2' N3 . 2.064(18) ?
Cu2' Br1 . 2.415(16) ?
Cu2' Cu7 1_455 2.569(17) ?
Cu2' Br3 1_455 2.572(16) ?
Cu3 Cu3' . 0.629(14) ?
Cu3 N1 2_644 1.959(8) ?
Cu3 N7 1_655 1.980(8) ?
Cu3 Br2 . 2.609(4) ?
Cu3' N7 1_655 1.927(19) ?
Cu3' N1 2_644 1.976(19) ?
Cu3' Br3 . 2.72(2) ?
Cu4 Br3 . 2.3071(19) ?
Cu4 Br2 . 2.328(2) ?
Cu4 Br4 . 2.3533(19) ?
Cu4 Cu5 . 2.761(2) ?
Cu5 N5 . 2.005(7) ?
Cu5 Br5 . 2.3441(16) ?
Cu5 Br4 . 2.3827(16) ?
Cu6 N8 4_665 2.004(7) ?
Cu6 Br5 . 2.4397(17) ?
Cu6 Br3 . 2.4946(18) ?
Cu6 Br6 . 2.5481(17) ?
Cu7 N6 4_665 2.037(7) ?
Cu7 Br6 . 2.4415(18) ?
Cu7 Br1 1_655 2.4447(18) ?
Cu7 Cu2' 1_655 2.569(17) ?
Cu7 Br4 1_655 2.6722(19) ?
Cu7 Cu2 1_655 2.770(4) ?
Br1 Cu7 1_455 2.4447(18) ?
Br3 Cu2' 1_655 2.572(17) ?
Br4 Cu7 1_455 2.6722(19) ?
O1 C1 . 1.253(9) ?
O2 C1 . 1.240(9) ?
O2 La1 3_565 2.545(5) ?
O3 C7 . 1.268(9) ?
O4 C7 . 1.247(9) ?
O4 La1 3_665 2.434(5) ?
O5 C13 . 1.247(9) ?
O5 La1 3_565 2.486(6) ?
O6 C13 . 1.236(9) ?
O7 H7A . 0.8505 ?
O7 H7B . 0.8512 ?
O8 C19 . 1.232(10) ?
O9 C19 . 1.244(10) ?
O10 C26 . 1.247(9) ?
O10 La3 1_655 2.515(6) ?
O11 C26 . 1.279(10) ?
O11 La3 1_655 2.797(6) ?
O12 C27 . 1.243(9) ?
O12 La3 1_655 2.439(6) ?
O13 C27 . 1.256(9) ?
O14 C33 . 1.250(10) ?
O14 La3 1_655 2.436(6) ?
O15 C33 . 1.237(10) ?
O16 H16C . 0.8495 ?
O16 H16D . 0.8589 ?
O17 C39 . 1.243(9) ?
O18 C39 . 1.250(9) ?
O19 C45 . 1.235(9) ?
O20 C45 . 1.241(10) ?
O21 C51 . 1.258(9) ?
O22 C51 . 1.252(9) ?
O22 La2 3 2.607(5) ?
O23 H23C . 0.8013 ?
O23 H23D . 0.9328 ?
O24 H24C . 0.8501 ?
O24 H24D . 0.8498 ?
C1 C2 . 1.521(11) ?
C2 C6 . 1.375(11) ?
C2 C3 . 1.380(11) ?
C3 C4 . 1.390(12) ?
C3 H3A . 0.9300 ?
C4 N1 . 1.342(11) ?
C4 H4A . 0.9300 ?
C5 N1 . 1.334(11) ?
C5 C6 . 1.370(12) ?
C5 H5A . 0.9300 ?
C6 H6A . 0.9300 ?
C7 C8 . 1.480(11) ?
C8 C12 . 1.374(11) ?
C8 C9 . 1.383(11) ?
C9 C10 . 1.373(12) ?
C9 H9A . 0.9300 ?
C10 N2 . 1.336(12) ?
C10 H10A . 0.9300 ?
C11 N2 . 1.326(12) ?
C11 C12 . 1.369(12) ?
C11 H11A . 0.9300 ?
C12 H12A . 0.9300 ?
C13 C14 . 1.505(11) ?
C14 C15 . 1.369(11) ?
C14 C18 . 1.378(11) ?
C15 C16 . 1.371(12) ?
C15 H15A . 0.9300 ?
C16 N3 . 1.319(12) ?
C16 H16A . 0.9300 ?
C17 N3 . 1.338(13) ?
C17 C18 . 1.377(13) ?
C17 H17A . 0.9300 ?
C18 H18A . 0.9300 ?
C19 C20 . 1.516(11) ?
C20 C25 . 1.390(11) ?
C20 C21 . 1.405(11) ?
C21 C22 . 1.384(12) ?
C21 H21A . 0.9300 ?
C22 C23 . 1.357(12) ?
C22 H22A . 0.9300 ?
C23 C24 . 1.393(12) ?
C23 H23A . 0.9300 ?
C24 C25 . 1.400(11) ?
C24 H24A . 0.9300 ?
C25 C26 . 1.476(11) ?
C26 La3 1_655 3.043(8) ?
C27 C28 . 1.493(10) ?
C28 C29 . 1.380(11) ?
C28 C32 . 1.399(11) ?
C29 C30 . 1.376(11) ?
C29 H29A . 0.9300 ?
C30 N4 . 1.311(11) ?
C30 H30A . 0.9300 ?
C31 N4 . 1.347(12) ?
C31 C32 . 1.369(12) ?
C31 H31A . 0.9300 ?
C32 H32A . 0.9300 ?
C33 C34 . 1.490(11) ?
C34 C38 . 1.364(11) ?
C34 C35 . 1.381(12) ?
C35 C36 . 1.389(12) ?
C35 H35A . 0.9300 ?
C36 N5 . 1.335(11) ?
C36 H36A . 0.9300 ?
C37 N5 . 1.326(11) ?
C37 C38 . 1.386(12) ?
C37 H37A . 0.9300 ?
C38 H38A . 0.9300 ?
C39 C40 . 1.491(11) ?
C40 C44 . 1.380(11) ?
C40 C41 . 1.382(11) ?
C41 C42 . 1.389(12) ?
C41 H41A . 0.9300 ?
C42 N6 . 1.342(12) ?
C42 H42A . 0.9300 ?
C43 N6 . 1.332(12) ?
C43 C44 . 1.354(12) ?
C43 H43A . 0.9300 ?
C44 H44A . 0.9300 ?
C45 C46 . 1.507(11) ?
C46 C47 . 1.383(11) ?
C46 C50 . 1.388(11) ?
C47 C48 . 1.374(11) ?
C47 H47A . 0.9300 ?
C48 N7 . 1.324(11) ?
C48 H48A . 0.9300 ?
C49 N7 . 1.317(11) ?
C49 C50 . 1.377(12) ?
C49 H49A . 0.9300 ?
C50 H50A . 0.9300 ?
C51 C52 . 1.493(10) ?
C52 C53 . 1.384(11) ?
C52 C56 . 1.393(11) ?
C53 C54 . 1.371(12) ?
C53 H53A . 0.9300 ?
C54 N8 . 1.343(12) ?
C54 H54A . 0.9300 ?
C55 N8 . 1.328(11) ?
C55 C56 . 1.379(12) ?
C55 H55A . 0.9300 ?
C56 H56A . 0.9300 ?
N1 Cu3 2_654 1.959(8) ?
N1 Cu3' 2_654 1.976(19) ?
N4 Cu1 2_644 1.920(7) ?
N6 Cu7 4_466 2.037(7) ?
N7 Cu3' 1_455 1.927(19) ?
N7 Cu3 1_455 1.980(8) ?
N8 Cu6 4_466 2.004(7) ?

loop_
_geom_hbond_atom_site_label_D
_geom_hbond_atom_site_label_H
_geom_hbond_atom_site_label_A
_geom_hbond_site_symmetry_A
_geom_hbond_distance_DH
_geom_hbond_distance_HA
_geom_hbond_distance_DA
_geom_hbond_angle_DHA
O16 H16D O21 1_655 0.86 2.09 2.901(7) 157.1
O23 H23D O22 . 0.93 2.00 2.861(8) 153.1
O24 H24D O20 . 0.85 2.22 2.844(11) 129.9
